data_7152074
loop_
_publ_author_name
'Bandyopadhyay, Anupam'
'Gopi, Hosahudya N.'

_publ_section_title
;
 A facile transformation of amino acids to functionalized coumarins.
;
_journal_issue 23
_journal_name_full 'Organic &amp; biomolecular chemistry'
_journal_page_first 8089
_journal_page_last 8095
_journal_paper_doi 10.1039/c1ob05815k
_journal_volume 9
_journal_year 2011
_chemical_formula_sum 'C19 H23 N O5'
_chemical_formula_weight 345.38
_chemical_name_systematic
;
?
;
_space_group_IT_number 5
_symmetry_space_group_name_Hall 'C 2y'
_symmetry_space_group_name_H-M 'C 1 2 1'
_atom_sites_solution_hydrogens geom
_atom_sites_solution_primary direct
_atom_sites_solution_secondary difmap
_audit_creation_method SHELXL-97
_cell_angle_alpha 90.00
_cell_angle_beta 103.905(4)
_cell_angle_gamma 90.00
_cell_formula_units_Z 4
_cell_length_a 16.779(3)
_cell_length_b 10.0638(17)
_cell_length_c 11.0022(19)
_cell_measurement_temperature 296(2)
_cell_volume 1803.4(5)
_computing_structure_refinement 'SHELXL-97 (Sheldrick, 2008)'
_computing_structure_solution 'SHELXS-97 (Sheldrick, 2008)'
_diffrn_ambient_temperature 296(2)
_diffrn_measured_fraction_theta_full 0.992
_diffrn_measured_fraction_theta_max 0.992
_diffrn_radiation_monochromator graphite
_diffrn_radiation_source 'fine-focus sealed tube'
_diffrn_radiation_type MoK\a
_diffrn_radiation_wavelength 0.71073
_diffrn_reflns_av_R_equivalents 0.0216
_diffrn_reflns_av_sigmaI/netI 0.0291
_diffrn_reflns_limit_h_max 22
_diffrn_reflns_limit_h_min -22
_diffrn_reflns_limit_k_max 6
_diffrn_reflns_limit_k_min -13
_diffrn_reflns_limit_l_max 13
_diffrn_reflns_limit_l_min -14
_diffrn_reflns_number 8001
_diffrn_reflns_theta_full 28.28
_diffrn_reflns_theta_max 28.28
_diffrn_reflns_theta_min 1.91
_exptl_absorpt_coefficient_mu 0.092
_exptl_crystal_density_diffrn 1.272
_exptl_crystal_density_method 'not measured'
_exptl_crystal_F_000 736
_refine_diff_density_max 0.169
_refine_diff_density_min -0.202
_refine_diff_density_rms 0.039
_refine_ls_abs_structure_details 'Flack H D (1983), Acta Cryst. A39, 876-881'
_refine_ls_abs_structure_Flack 0.5(8)
_refine_ls_extinction_method none
_refine_ls_goodness_of_fit_ref 1.053
_refine_ls_hydrogen_treatment mixed
_refine_ls_matrix_type full
_refine_ls_number_parameters 230
_refine_ls_number_reflns 3198
_refine_ls_number_restraints 1
_refine_ls_restrained_S_all 1.052
_refine_ls_R_factor_all 0.0409
_refine_ls_R_factor_gt 0.0355
_refine_ls_shift/su_max 0.001
_refine_ls_shift/su_mean 0.000
_refine_ls_structure_factor_coef Fsqd
_refine_ls_weighting_details 'calc w=1/[\s^2^(Fo^2^)+(0.0600P)^2^+0.0000P] where P=(Fo^2^+2Fc^2^)/3'
_refine_ls_weighting_scheme calc
_refine_ls_wR_factor_gt 0.0896
_refine_ls_wR_factor_ref 0.0936
_reflns_number_gt 2882
_reflns_number_total 3198
_reflns_threshold_expression >2sigma(I)
_cod_data_source_file c1ob05815k.txt
_cod_data_source_block anu_pcum
_cod_database_code 7152074

loop_
_symmetry_equiv_pos_as_xyz
'x, y, z'
'-x, y, -z'
'x+1/2, y+1/2, z'
'-x+1/2, y+1/2, -z'

loop_
_atom_site_label
_atom_site_type_symbol
_atom_site_fract_x
_atom_site_fract_y
_atom_site_fract_z
_atom_site_U_iso_or_equiv
_atom_site_adp_type
_atom_site_occupancy
_atom_site_symmetry_multiplicity
_atom_site_calc_flag
_atom_site_refinement_flags
O1 O 0.82655(7) 0.58286(13) 0.20613(10) 0.0311(3) Uani 1 1 d .
O2 O 0.79712(7) 0.72979(12) 0.34812(11) 0.0354(3) Uani 1 1 d .
O3 O 0.89390(7) 0.38171(14) 0.71649(12) 0.0369(3) Uani 1 1 d .
O4 O 0.79649(7) 0.49591(12) 0.77345(10) 0.0294(3) Uani 1 1 d .
O5 O 0.57994(7) 0.71334(14) 0.90814(10) 0.0385(3) Uani 1 1 d .
N1 N 0.72711(8) 0.53681(13) 0.29977(12) 0.0252(3) Uani 1 1 d .
C1 C 0.90621(10) 0.64337(19) 0.20391(16) 0.0324(4) Uani 1 1 d .
C2 C 0.93606(12) 0.5558(3) 0.11207(19) 0.0475(5) Uani 1 1 d .
H2A H 0.8971 0.5582 0.0324 0.071 Uiso 1 1 calc R
H2B H 0.9418 0.4661 0.1428 0.071 Uiso 1 1 calc R
H2C H 0.9883 0.5875 0.1029 0.071 Uiso 1 1 calc R
C3 C 0.89441(15) 0.7859(2) 0.1599(3) 0.0569(6) Uani 1 1 d .
H3A H 0.8781 0.8387 0.2224 0.085 Uiso 1 1 calc R
H3B H 0.8526 0.7899 0.0831 0.085 Uiso 1 1 calc R
H3C H 0.9450 0.8196 0.1462 0.085 Uiso 1 1 calc R
C4 C 0.96370(11) 0.6321(3) 0.33377(18) 0.0452(5) Uani 1 1 d .
H4A H 0.9663 0.5412 0.3609 0.068 Uiso 1 1 calc R
H4B H 0.9434 0.6864 0.3915 0.068 Uiso 1 1 calc R
H4C H 1.0176 0.6617 0.3307 0.068 Uiso 1 1 calc R
C5 C 0.78542(9) 0.62628(17) 0.29010(14) 0.0256(3) Uani 1 1 d .
C6 C 0.71498(11) 0.40612(17) 0.23986(16) 0.0312(4) Uani 1 1 d .
H6A H 0.7659 0.3561 0.2569 0.037 Uiso 1 1 calc R
H6B H 0.6942 0.4144 0.1500 0.037 Uiso 1 1 calc R
C7 C 0.65184(11) 0.33972(19) 0.29956(18) 0.0367(4) Uani 1 1 d .
H7A H 0.6786 0.2857 0.3707 0.044 Uiso 1 1 calc R
H7B H 0.6146 0.2843 0.2394 0.044 Uiso 1 1 calc R
C8 C 0.60616(10) 0.45671(19) 0.34091(17) 0.0327(4) Uani 1 1 d .
H8A H 0.5815 0.4311 0.4086 0.039 Uiso 1 1 calc R
H8B H 0.5637 0.4903 0.2717 0.039 Uiso 1 1 calc R
C9 C 0.67438(9) 0.56109(16) 0.38516(13) 0.0249(3) Uani 1 1 d .
H9 H 0.6514 0.6510 0.3731 0.030 Uiso 1 1 calc R
C10 C 0.71874(9) 0.53989(15) 0.52081(13) 0.0229(3) Uani 1 1 d .
C11 C 0.79096(9) 0.47414(16) 0.55322(14) 0.0264(3) Uani 1 1 d .
H11 H 0.8155 0.4464 0.4902 0.032 Uiso 1 1 calc R
C12 C 0.83163(9) 0.44520(16) 0.68159(15) 0.0276(3) Uani 1 1 d .
C13 C 0.72258(9) 0.56234(16) 0.74334(14) 0.0243(3) Uani 1 1 d .
C14 C 0.69242(10) 0.60420(16) 0.84419(15) 0.0272(3) Uani 1 1 d .
H14 H 0.7216 0.5882 0.9260 0.033 Uiso 1 1 calc R
C15 C 0.61773(9) 0.67042(17) 0.81980(15) 0.0285(3) Uani 1 1 d .
C16 C 0.57556(9) 0.69775(19) 0.69630(15) 0.0302(4) Uani 1 1 d .
H16 H 0.5261 0.7439 0.6804 0.036 Uiso 1 1 calc R
C17 C 0.60722(9) 0.65652(17) 0.59915(15) 0.0289(3) Uani 1 1 d .
H17 H 0.5786 0.6752 0.5175 0.035 Uiso 1 1 calc R
C18 C 0.68185(9) 0.58660(16) 0.61929(14) 0.0237(3) Uani 1 1 d .
C19 C 0.62267(14) 0.7028(3) 1.03642(17) 0.0554(6) Uani 1 1 d .
H19A H 0.6750 0.7461 1.0489 0.083 Uiso 1 1 calc R
H19B H 0.6307 0.6108 1.0589 0.083 Uiso 1 1 calc R
H19C H 0.5911 0.7445 1.0878 0.083 Uiso 1 1 calc R

loop_
_atom_site_aniso_label
_atom_site_aniso_U_11
_atom_site_aniso_U_22
_atom_site_aniso_U_33
_atom_site_aniso_U_23
_atom_site_aniso_U_13
_atom_site_aniso_U_12
O1 0.0309(6) 0.0334(6) 0.0332(6) -0.0053(5) 0.0162(5) -0.0034(5)
O2 0.0374(6) 0.0278(6) 0.0453(7) -0.0081(5) 0.0186(6) -0.0030(5)
O3 0.0279(6) 0.0387(7) 0.0429(7) 0.0069(6) 0.0062(5) 0.0085(5)
O4 0.0282(5) 0.0318(6) 0.0274(5) 0.0032(5) 0.0050(4) 0.0048(5)
O5 0.0415(6) 0.0497(8) 0.0268(6) -0.0023(5) 0.0134(5) 0.0098(6)
N1 0.0286(6) 0.0238(7) 0.0258(6) -0.0020(5) 0.0116(5) 0.0004(5)
C1 0.0291(8) 0.0350(9) 0.0371(9) 0.0026(7) 0.0158(7) -0.0012(7)
C2 0.0436(10) 0.0625(14) 0.0448(10) -0.0055(10) 0.0271(9) -0.0020(10)
C3 0.0532(12) 0.0445(13) 0.0807(16) 0.0241(11) 0.0311(12) 0.0009(10)
C4 0.0336(9) 0.0597(14) 0.0434(11) -0.0005(9) 0.0113(8) -0.0013(9)
C5 0.0253(7) 0.0263(8) 0.0262(7) 0.0018(6) 0.0082(6) 0.0028(6)
C6 0.0350(8) 0.0254(8) 0.0362(9) -0.0071(7) 0.0144(7) -0.0009(6)
C7 0.0356(9) 0.0311(9) 0.0459(11) -0.0048(7) 0.0148(8) -0.0065(7)
C8 0.0259(8) 0.0387(10) 0.0344(9) -0.0058(7) 0.0093(7) -0.0032(7)
C9 0.0256(7) 0.0247(8) 0.0258(7) 0.0013(6) 0.0093(6) 0.0036(6)
C10 0.0230(7) 0.0203(7) 0.0265(7) 0.0010(6) 0.0084(6) -0.0022(5)
C11 0.0265(7) 0.0261(8) 0.0287(8) 0.0027(6) 0.0110(6) 0.0026(6)
C12 0.0258(8) 0.0241(8) 0.0337(9) 0.0035(6) 0.0087(6) -0.0005(6)
C13 0.0236(7) 0.0213(7) 0.0276(7) 0.0007(6) 0.0053(6) -0.0017(6)
C14 0.0322(8) 0.0272(8) 0.0218(7) 0.0022(6) 0.0054(6) -0.0005(6)
C15 0.0318(8) 0.0287(8) 0.0278(8) -0.0024(6) 0.0122(7) -0.0010(7)
C16 0.0230(7) 0.0364(9) 0.0318(8) -0.0029(7) 0.0076(6) 0.0045(7)
C17 0.0249(7) 0.0358(9) 0.0249(8) -0.0005(6) 0.0041(6) 0.0015(7)
C18 0.0236(7) 0.0228(7) 0.0255(7) -0.0003(6) 0.0072(6) -0.0022(6)
C19 0.0626(13) 0.0790(17) 0.0258(9) -0.0037(10) 0.0128(9) 0.0220(12)

loop_
_atom_type_symbol
_atom_type_description
_atom_type_scat_dispersion_real
_atom_type_scat_dispersion_imag
_atom_type_scat_source
C C 0.0033 0.0016 'International Tables Vol C Tables 4.2.6.8 and 6.1.1.4'
H H 0.0000 0.0000 'International Tables Vol C Tables 4.2.6.8 and 6.1.1.4'
N N 0.0061 0.0033 'International Tables Vol C Tables 4.2.6.8 and 6.1.1.4'
O O 0.0106 0.0060 'International Tables Vol C Tables 4.2.6.8 and 6.1.1.4'

loop_
_geom_angle_atom_site_label_1
_geom_angle_atom_site_label_2
_geom_angle_atom_site_label_3
_geom_angle
C5 O1 C1 119.44(13)
C13 O4 C12 121.35(12)
C15 O5 C19 118.48(14)
C5 N1 C9 120.11(13)
C5 N1 C6 126.01(13)
C9 N1 C6 113.63(12)
O1 C1 C3 110.36(15)
O1 C1 C2 102.54(15)
C3 C1 C2 112.18(17)
O1 C1 C4 109.02(13)
C3 C1 C4 112.06(18)
C2 C1 C4 110.25(15)
O2 C5 O1 126.35(15)
O2 C5 N1 123.99(14)
O1 C5 N1 109.66(13)
N1 C6 C7 103.60(13)
C6 C7 C8 103.86(14)
C7 C8 C9 103.33(13)
N1 C9 C10 112.39(12)
N1 C9 C8 101.63(12)
C10 C9 C8 111.50(13)
C11 C10 C18 118.59(13)
C11 C10 C9 121.76(13)
C18 C10 C9 119.60(12)
C10 C11 C12 122.71(14)
O3 C12 O4 116.83(15)
O3 C12 C11 126.04(15)
O4 C12 C11 117.13(13)
O4 C13 C14 115.74(13)
O4 C13 C18 121.48(13)
C14 C13 C18 122.78(14)
C15 C14 C13 118.43(14)
O5 C15 C14 124.89(15)
O5 C15 C16 114.82(14)
C14 C15 C16 120.29(14)
C17 C16 C15 119.88(14)
C16 C17 C18 121.80(14)
C13 C18 C17 116.78(13)
C13 C18 C10 118.58(13)
C17 C18 C10 124.64(13)

loop_
_geom_bond_atom_site_label_1
_geom_bond_atom_site_label_2
_geom_bond_distance
O1 C5 1.3518(18)
O1 C1 1.4742(19)
O2 C5 1.213(2)
O3 C12 1.2060(19)
O4 C13 1.3772(18)
O4 C12 1.384(2)
O5 C15 1.3526(19)
O5 C19 1.425(2)
N1 C5 1.352(2)
N1 C9 1.4576(18)
N1 C6 1.463(2)
C1 C3 1.512(3)
C1 C2 1.514(3)
C1 C4 1.524(2)
C6 C7 1.528(2)
C7 C8 1.532(3)
C8 C9 1.544(2)
C9 C10 1.514(2)
C10 C11 1.351(2)
C10 C18 1.449(2)
C11 C12 1.443(2)
C13 C14 1.391(2)
C13 C18 1.393(2)
C14 C15 1.388(2)
C15 C16 1.400(2)
C16 C17 1.367(2)
C17 C18 1.407(2)
